data_7060091
loop_
_publ_author_name
'Huynh, Huu-Tri'
'Jeannin, Olivier'
'Aubert, Emmanuel'
'Espinosa, Enrique'
'Fourmigu\'e, Marc'

_publ_section_title
;
 Chalcogen bonding interactions in chelating, chiral bis(selenocyanates)
;
_journal_issue 1
_journal_name_full 'New Journal of Chemistry'
_journal_page_first 76
_journal_page_last 84
_journal_paper_doi 10.1039/D0NJ05293K
_journal_volume 45
_journal_year 2021
_chemical_formula_moiety 'C12 H12 N2 Se2'
_chemical_formula_sum 'C12 H12 N2 Se2'
_chemical_formula_weight 342.16
_space_group_IT_number 14
_space_group_name_Hall '-P 2yn'
_space_group_name_H-M_alt 'P 1 21/n 1'
_symmetry_cell_setting monoclinic
_symmetry_Int_Tables_number 14
_symmetry_space_group_name_Hall '-P 2yn'
_symmetry_space_group_name_H-M 'P 1 21/n 1'
_atom_sites_solution_hydrogens geom
_atom_sites_solution_primary 'direct - structure invariant direct methods'
_atom_sites_solution_secondary 'direct - structure invariant direct methods'
_audit_conform_dict_location ftp://ftp.iucr.org/pub/cif_core.dic
_audit_conform_dict_name cif_core.dic
_audit_conform_dict_version 2.4.3
_audit_creation_date 2020-06-22T10:36:30-00:00
_audit_creation_method 'WinGX routine CIF_UPDATE'
_audit_update_record
;
2020-10-23 deposited with the CCDC.	2020-11-24 downloaded from the CCDC.
;
_cell_angle_alpha 90
_cell_angle_beta 90.121(3)
_cell_angle_gamma 90
_cell_formula_units_Z 4
_cell_length_a 8.5502(6)
_cell_length_b 7.0090(4)
_cell_length_c 22.6261(15)
_cell_measurement_reflns_used 5533
_cell_measurement_temperature 296(2)
_cell_measurement_theta_max 23.93
_cell_measurement_theta_min 2.54
_cell_measurement_wavelength 0.71073
_cell_volume 1355.94(15)
_computing_cell_refinement 'Bruker APEX2 (Bruker, 2014)'
_computing_data_collection 'Bruker APEX2 (Bruker, 2014)'
_computing_data_reduction 'Bruker APEX2 (Bruker, 2014)'
_computing_molecular_graphics 'Ortep for Windows (Farrugia, 2012)'
_computing_publication_material 'WinGX publication routines (Farrugia, 2012)'
_computing_structure_refinement 'SHELXL-2014/7 (Sheldrick, 2014)'
_computing_structure_solution 'SIR-97 (Altomare et al., 1999)'
_diffrn_ambient_temperature 296(2)
_diffrn_detector 'CCD plate'
_diffrn_measured_fraction_theta_full 0.999
_diffrn_measured_fraction_theta_max 0.985
_diffrn_measurement_device_type 'APEXII, Bruker-AXS'
_diffrn_measurement_method 'CCD rotation images, thick slices'
_diffrn_orient_matrix_UB_11 0.109797
_diffrn_orient_matrix_UB_12 -0.008853
_diffrn_orient_matrix_UB_13 -0.014888
_diffrn_orient_matrix_UB_21 0.006826
_diffrn_orient_matrix_UB_22 -0.134223
_diffrn_orient_matrix_UB_23 0.014766
_diffrn_orient_matrix_UB_31 -0.039707
_diffrn_orient_matrix_UB_32 -0.047555
_diffrn_orient_matrix_UB_33 -0.038906
_diffrn_radiation_probe x-ray
_diffrn_radiation_source 'fine-focus sealed tube'
_diffrn_radiation_type MoK\a
_diffrn_radiation_wavelength 0.71073
_diffrn_reflns_av_R_equivalents 0.0753
_diffrn_reflns_av_unetI/netI 0.0625
_diffrn_reflns_Laue_measured_fraction_full 0.999
_diffrn_reflns_Laue_measured_fraction_max 0.985
_diffrn_reflns_limit_h_max 10
_diffrn_reflns_limit_h_min -10
_diffrn_reflns_limit_k_max 9
_diffrn_reflns_limit_k_min -9
_diffrn_reflns_limit_l_max 29
_diffrn_reflns_limit_l_min -22
_diffrn_reflns_number 22207
_diffrn_reflns_point_group_measured_fraction_full 0.999
_diffrn_reflns_point_group_measured_fraction_max 0.985
_diffrn_reflns_theta_full 25.242
_diffrn_reflns_theta_max 27.481
_diffrn_reflns_theta_min 2.548
_diffrn_standards_number 0
_exptl_absorpt_coefficient_mu 5.429
_exptl_absorpt_correction_T_max 0.897
_exptl_absorpt_correction_T_min 0.344
_exptl_absorpt_correction_type multi-scan
_exptl_absorpt_process_details
;
  [Sheldrick, G.M. (2002). SADABS Bruker AXS Inc., Madison, Wisconsin, USA]
;
_exptl_crystal_colour colorless
_exptl_crystal_density_diffrn 1.676
_exptl_crystal_density_method 'not measured'
_exptl_crystal_description plate
_exptl_crystal_F_000 664
_exptl_crystal_size_max 0.23
_exptl_crystal_size_mid 0.17
_exptl_crystal_size_min 0.02
_refine_diff_density_max 0.41
_refine_diff_density_min -0.516
_refine_diff_density_rms 0.079
_refine_ls_extinction_method none
_refine_ls_goodness_of_fit_ref 1.076
_refine_ls_hydrogen_treatment constr
_refine_ls_matrix_type full
_refine_ls_number_constraints 0
_refine_ls_number_parameters 147
_refine_ls_number_reflns 3062
_refine_ls_number_restraints 0
_refine_ls_restrained_S_all 1.076
_refine_ls_R_factor_all 0.0995
_refine_ls_R_factor_gt 0.0495
_refine_ls_shift/su_max 0
_refine_ls_shift/su_mean 0
_refine_ls_structure_factor_coef Fsqd
_refine_ls_weighting_details 'w=1/[\s^2^(Fo^2^)+(0.0217P)^2^+2.6924P] where P=(Fo^2^+2Fc^2^)/3'
_refine_ls_weighting_scheme calc
_refine_ls_wR_factor_gt 0.0999
_refine_ls_wR_factor_ref 0.1128
_reflns_Friedel_coverage 0
_reflns_number_gt 1862
_reflns_number_total 3062
_reflns_threshold_expression 'I > 2\s(I)'
_cod_data_source_file d0nj05293k2.cif
_cod_data_source_block syn-SeCN2
_cod_depositor_comments 'Adding full bibliography for 7060089--7060096.cif.'
_cod_original_sg_symbol_H-M 'P 21/n'
_cod_database_code 7060091

loop_
_symmetry_equiv_pos_as_xyz
'x, y, z'
'-x+1/2, y+1/2, -z+1/2'
'-x, -y, -z'
'x-1/2, -y-1/2, z-1/2'

loop_
_atom_site_label
_atom_site_type_symbol
_atom_site_fract_x
_atom_site_fract_y
_atom_site_fract_z
_atom_site_U_iso_or_equiv
_atom_site_adp_type
_atom_site_occupancy
_atom_site_site_symmetry_order
_atom_site_calc_flag
_atom_site_refinement_flags_posn
_atom_site_refinement_flags_adp
_atom_site_refinement_flags_occupancy
_atom_site_disorder_assembly
_atom_site_disorder_group
C1 C 0.3682(5) -0.0080(6) 0.35605(19) 0.0367(10) Uani 1 1 d . . . . .
C2 C 0.2409(5) -0.1143(6) 0.3774(2) 0.0381(11) Uani 1 1 d . . . . .
C3 C 0.0974(6) -0.1005(8) 0.3487(3) 0.0589(15) Uani 1 1 d . . . . .
H3 H 0.0134 -0.172 0.3625 0.071 Uiso 1 1 calc R U . . .
C4 C 0.0766(7) 0.0157(8) 0.3006(3) 0.0701(17) Uani 1 1 d . . . . .
H4 H -0.0207 0.024 0.2824 0.084 Uiso 1 1 calc R U . . .
C5 C 0.1993(7) 0.1187(8) 0.2799(2) 0.0595(15) Uani 1 1 d . . . . .
H5 H 0.1859 0.1978 0.2473 0.071 Uiso 1 1 calc R U . . .
C6 C 0.3424(6) 0.1067(7) 0.3067(2) 0.0460(12) Uani 1 1 d . . . . .
H6 H 0.4251 0.1773 0.2915 0.055 Uiso 1 1 calc R U . . .
C7 C 0.5281(6) -0.0178(7) 0.3831(2) 0.0434(11) Uani 1 1 d . . . . .
H7 H 0.5131 -0.0405 0.4254 0.052 Uiso 1 1 calc R U . . .
C8 C 0.6302(6) 0.1595(8) 0.3778(3) 0.0592(15) Uani 1 1 d . . . . .
H8A H 0.6515 0.1843 0.3368 0.089 Uiso 1 1 calc R U . . .
H8B H 0.7268 0.1392 0.3985 0.089 Uiso 1 1 calc R U . . .
H8C H 0.5765 0.2668 0.3946 0.089 Uiso 1 1 calc R U . . .
C9 C 0.6626(7) -0.1458(8) 0.2765(3) 0.0617(16) Uani 1 1 d . . . . .
C10 C 0.2547(6) -0.2427(7) 0.4308(2) 0.0458(11) Uani 1 1 d . . . . .
H10 H 0.3605 -0.2309 0.4471 0.055 Uiso 1 1 calc R U . . .
C11 C 0.1401(8) -0.2138(9) 0.4789(2) 0.0774(19) Uani 1 1 d . . . . .
H11A H 0.1578 -0.092 0.4971 0.116 Uiso 1 1 calc R U . . .
H11B H 0.1522 -0.3128 0.5079 0.116 Uiso 1 1 calc R U . . .
H11C H 0.0361 -0.2179 0.4629 0.116 Uiso 1 1 calc R U . . .
C12 C 0.2952(8) -0.6330(8) 0.4641(3) 0.0666(17) Uani 1 1 d . . . . .
N1 N 0.6710(7) -0.0788(8) 0.2307(3) 0.0822(17) Uani 1 1 d . . . . .
N2 N 0.3384(8) -0.7125(9) 0.5039(3) 0.097(2) Uani 1 1 d . . . . .
Se1 Se 0.64601(6) -0.24212(9) 0.35180(3) 0.0599(2) Uani 1 1 d . . . . .
Se2 Se 0.22842(9) -0.50492(9) 0.39764(3) 0.0745(2) Uani 1 1 d . . . . .

loop_
_atom_site_aniso_label
_atom_site_aniso_U_11
_atom_site_aniso_U_22
_atom_site_aniso_U_33
_atom_site_aniso_U_23
_atom_site_aniso_U_13
_atom_site_aniso_U_12
C1 0.042(3) 0.030(2) 0.038(2) 0.000(2) -0.005(2) 0.003(2)
C2 0.034(3) 0.035(2) 0.046(3) 0.002(2) -0.004(2) 0.005(2)
C3 0.038(3) 0.051(3) 0.087(4) 0.016(3) -0.016(3) -0.002(3)
C4 0.056(4) 0.057(4) 0.098(5) 0.018(4) -0.036(3) 0.003(3)
C5 0.077(4) 0.044(3) 0.058(4) 0.012(3) -0.020(3) 0.007(3)
C6 0.057(3) 0.034(3) 0.048(3) 0.004(2) 0.000(3) 0.002(2)
C7 0.042(3) 0.045(3) 0.042(3) 0.004(2) 0.002(2) -0.003(2)
C8 0.057(4) 0.061(4) 0.059(3) -0.004(3) 0.003(3) -0.015(3)
C9 0.055(4) 0.052(3) 0.077(4) -0.022(3) 0.014(3) -0.016(3)
C10 0.043(3) 0.042(3) 0.052(3) 0.005(2) -0.005(2) -0.004(3)
C11 0.101(5) 0.081(5) 0.050(3) -0.006(3) 0.018(3) -0.008(4)
C12 0.074(4) 0.050(3) 0.076(4) 0.017(3) 0.009(3) 0.013(3)
N1 0.092(4) 0.073(4) 0.082(4) -0.024(3) 0.026(4) -0.021(3)
N2 0.108(5) 0.084(4) 0.100(5) 0.049(4) -0.002(4) 0.009(4)
Se1 0.0406(3) 0.0525(3) 0.0865(4) 0.0047(3) 0.0064(3) 0.0060(3)
Se2 0.1185(6) 0.0438(3) 0.0612(4) 0.0059(3) -0.0054(3) 0.0100(4)

loop_
_atom_type_symbol
_atom_type_description
_atom_type_scat_dispersion_real
_atom_type_scat_dispersion_imag
_atom_type_scat_source
C C 0.0033 0.0016 'International Tables Vol C Tables 4.2.6.8 and 6.1.1.4'
H H 0 0 'International Tables Vol C Tables 4.2.6.8 and 6.1.1.4'
N N 0.0061 0.0033 'International Tables Vol C Tables 4.2.6.8 and 6.1.1.4'
Se Se -0.0929 2.2259 'International Tables Vol C Tables 4.2.6.8 and 6.1.1.4'

loop_
_geom_angle_atom_site_label_1
_geom_angle_atom_site_label_2
_geom_angle_atom_site_label_3
_geom_angle
_geom_angle_site_symmetry_1
_geom_angle_site_symmetry_3
_geom_angle_publ_flag
C6 C1 C2 117.4(4) . . ?
C6 C1 C7 119.8(4) . . ?
C2 C1 C7 122.8(4) . . ?
C3 C2 C1 119.0(4) . . ?
C3 C2 C10 118.9(4) . . ?
C1 C2 C10 122.1(4) . . ?
C4 C3 C2 121.7(5) . . ?
C4 C3 H3 119.1 . . ?
C2 C3 H3 119.1 . . ?
C5 C4 C3 119.4(5) . . ?
C5 C4 H4 120.3 . . ?
C3 C4 H4 120.3 . . ?
C4 C5 C6 120.4(5) . . ?
C4 C5 H5 119.8 . . ?
C6 C5 H5 119.8 . . ?
C5 C6 C1 122.1(5) . . ?
C5 C6 H6 119 . . ?
C1 C6 H6 119 . . ?
C1 C7 C8 116.9(4) . . ?
C1 C7 Se1 110.6(3) . . ?
C8 C7 Se1 108.9(3) . . ?
C1 C7 H7 106.6 . . ?
C8 C7 H7 106.6 . . ?
Se1 C7 H7 106.6 . . ?
C7 C8 H8A 109.5 . . ?
C7 C8 H8B 109.5 . . ?
H8A C8 H8B 109.5 . . ?
C7 C8 H8C 109.5 . . ?
H8A C8 H8C 109.5 . . ?
H8B C8 H8C 109.5 . . ?
N1 C9 Se1 177.1(6) . . ?
C11 C10 C2 117.1(5) . . ?
C11 C10 Se2 109.1(4) . . ?
C2 C10 Se2 103.9(3) . . ?
C11 C10 H10 108.8 . . ?
C2 C10 H10 108.8 . . ?
Se2 C10 H10 108.8 . . ?
C10 C11 H11A 109.5 . . ?
C10 C11 H11B 109.5 . . ?
H11A C11 H11B 109.5 . . ?
C10 C11 H11C 109.5 . . ?
H11A C11 H11C 109.5 . . ?
H11B C11 H11C 109.5 . . ?
N2 C12 Se2 178.5(6) . . ?
C9 Se1 C7 94.5(2) . . ?
C12 Se2 C10 96.2(2) . . ?

loop_
_geom_bond_atom_site_label_1
_geom_bond_atom_site_label_2
_geom_bond_distance
_geom_bond_site_symmetry_2
_geom_bond_publ_flag
C1 C6 1.393(6) . ?
C1 C2 1.406(6) . ?
C1 C7 1.498(6) . ?
C2 C3 1.390(7) . ?
C2 C10 1.510(6) . ?
C3 C4 1.370(8) . ?
C3 H3 0.93 . ?
C4 C5 1.358(8) . ?
C4 H4 0.93 . ?
C5 C6 1.367(7) . ?
C5 H5 0.93 . ?
C6 H6 0.93 . ?
C7 C8 1.523(7) . ?
C7 Se1 1.998(5) . ?
C7 H7 0.98 . ?
C8 H8A 0.96 . ?
C8 H8B 0.96 . ?
C8 H8C 0.96 . ?
C9 N1 1.141(8) . ?
C9 Se1 1.838(7) . ?
C10 C11 1.480(7) . ?
C10 Se2 1.997(5) . ?
C10 H10 0.98 . ?
C11 H11A 0.96 . ?
C11 H11B 0.96 . ?
C11 H11C 0.96 . ?
C12 N2 1.120(7) . ?
C12 Se2 1.841(7) . ?

loop_
_geom_torsion_atom_site_label_1
_geom_torsion_atom_site_label_2
_geom_torsion_atom_site_label_3
_geom_torsion_atom_site_label_4
_geom_torsion
_geom_torsion_site_symmetry_1
_geom_torsion_site_symmetry_2
_geom_torsion_site_symmetry_3
_geom_torsion_site_symmetry_4
_geom_torsion_publ_flag
C6 C1 C2 C3 0.1(7) . . . . ?
C7 C1 C2 C3 -178.3(5) . . . . ?
C6 C1 C2 C10 -179.7(4) . . . . ?
C7 C1 C2 C10 1.9(7) . . . . ?
C1 C2 C3 C4 -0.8(8) . . . . ?
C10 C2 C3 C4 179.0(5) . . . . ?
C2 C3 C4 C5 0.8(9) . . . . ?
C3 C4 C5 C6 0.0(9) . . . . ?
C4 C5 C6 C1 -0.7(8) . . . . ?
C2 C1 C6 C5 0.7(7) . . . . ?
C7 C1 C6 C5 179.1(5) . . . . ?
C6 C1 C7 C8 30.2(6) . . . . ?
C2 C1 C7 C8 -151.5(5) . . . . ?
C6 C1 C7 Se1 -95.3(4) . . . . ?
C2 C1 C7 Se1 83.1(5) . . . . ?
C3 C2 C10 C11 -52.9(7) . . . . ?
C1 C2 C10 C11 126.9(5) . . . . ?
C3 C2 C10 Se2 67.5(5) . . . . ?
C1 C2 C10 Se2 -112.8(4) . . . . ?
